data_4037436
loop_
_publ_author_name
'Wang, Zhan-Yong'
'Ding, Ya-Li'
'Li, Shi-Ning'
'Cheng, Ying'

_publ_section_title
;
 N-Heterocyclic Carbene/Lewis Acid Dual Catalysis for the Divergent
 Construction of Enantiopure Bridged Lactones and Fused Indenes.
;
_journal_issue 23
_journal_name_full 'The Journal of organic chemistry'
_journal_page_first 11871
_journal_page_last 11881
_journal_paper_doi 10.1021/acs.joc.6b02329
_journal_volume 81
_journal_year 2016
_chemical_absolute_configuration ad
_chemical_formula_sum 'C25 H19 Br O3'
_chemical_formula_weight 447.31
_space_group_crystal_system monoclinic
_space_group_IT_number 4
_space_group_name_Hall 'P 2yb'
_space_group_name_H-M_alt 'P 1 21 1'
_atom_sites_solution_hydrogens geom
_audit_creation_method SHELXL-2014/7
_cell_angle_alpha 90
_cell_angle_beta 98.586(9)
_cell_angle_gamma 90
_cell_formula_units_Z 2
_cell_length_a 9.281(5)
_cell_length_b 8.269(5)
_cell_length_c 12.552(7)
_cell_measurement_reflns_used 3537
_cell_measurement_temperature 100(2)
_cell_measurement_theta_max 27.60
_cell_measurement_theta_min 2.22
_cell_volume 952.5(9)
_computing_cell_refinement 'Bruker SAINT'
_computing_data_collection 'Bruker APEX2'
_computing_data_reduction 'Bruker SAINT'
_computing_molecular_graphics 'Bruker SHELXTL'
_computing_publication_material 'Bruker SHELXTL'
_computing_structure_refinement 'SHELXL-2014/7 (Sheldrick, 2014)'
_computing_structure_solution 'SHELXS-97 (Sheldrick 2008)'
_diffrn_ambient_temperature 100(2)
_diffrn_measured_fraction_theta_full 0.998
_diffrn_measured_fraction_theta_max 0.992
_diffrn_measurement_device_type 'Bruker APEX-II CCD'
_diffrn_measurement_method '\f and \w scans'
_diffrn_radiation_type MoK\a
_diffrn_radiation_wavelength 0.71073
_diffrn_reflns_av_R_equivalents 0.0473
_diffrn_reflns_av_unetI/netI 0.0903
_diffrn_reflns_Laue_measured_fraction_full 0.998
_diffrn_reflns_Laue_measured_fraction_max 0.992
_diffrn_reflns_limit_h_max 12
_diffrn_reflns_limit_h_min -12
_diffrn_reflns_limit_k_max 10
_diffrn_reflns_limit_k_min -10
_diffrn_reflns_limit_l_max 16
_diffrn_reflns_limit_l_min -13
_diffrn_reflns_number 6346
_diffrn_reflns_point_group_measured_fraction_full 0.999
_diffrn_reflns_point_group_measured_fraction_max 0.993
_diffrn_reflns_theta_full 25.242
_diffrn_reflns_theta_max 27.627
_diffrn_reflns_theta_min 1.641
_exptl_absorpt_coefficient_mu 2.183
_exptl_absorpt_correction_T_max 0.75
_exptl_absorpt_correction_T_min 0.60
_exptl_absorpt_correction_type multi-scan
_exptl_absorpt_process_details SADABS
_exptl_crystal_colour colorless
_exptl_crystal_density_diffrn 1.560
_exptl_crystal_description block
_exptl_crystal_F_000 456
_exptl_crystal_size_max 0.360
_exptl_crystal_size_mid 0.320
_exptl_crystal_size_min 0.200
_refine_diff_density_max 0.482
_refine_diff_density_min -0.428
_refine_diff_density_rms 0.086
_refine_ls_abs_structure_details
; 
 Refined as an inversion twin. 
;
_refine_ls_abs_structure_Flack 0.008(14)
_refine_ls_extinction_method none
_refine_ls_goodness_of_fit_ref 0.982
_refine_ls_hydrogen_treatment constr
_refine_ls_matrix_type full
_refine_ls_number_parameters 263
_refine_ls_number_reflns 4067
_refine_ls_number_restraints 1
_refine_ls_restrained_S_all 0.982
_refine_ls_R_factor_all 0.0445
_refine_ls_R_factor_gt 0.0409
_refine_ls_shift/su_max 0.000
_refine_ls_shift/su_mean 0.000
_refine_ls_structure_factor_coef Fsqd
_refine_ls_weighting_details 'w=1/[\s^2^(Fo^2^)] where P=(Fo^2^+2Fc^2^)/3'
_refine_ls_weighting_scheme calc
_refine_ls_wR_factor_gt 0.0970
_refine_ls_wR_factor_ref 0.0985
_reflns_Friedel_coverage 0.873
_reflns_Friedel_fraction_full 0.999
_reflns_Friedel_fraction_max 0.994
_reflns_number_gt 3700
_reflns_number_total 4067
_reflns_threshold_expression 'I > 2\s(I)'
_cod_data_source_file jo6b02329_si_002.cif
_cod_data_source_block 150626b_0m
_cod_original_sg_symbol_H-M 'P 21'
_cod_database_code 4037436
_shelx_shelxl_version_number 2014/7
_shelx_space_group_comment
; 
The symmetry employed for this shelxl refinement is uniquely defined 
by the following loop, which should always be used as a source of 
symmetry information in preference to the above space-group names. 
They are only intended as comments. 
;
_shelx_estimated_absorpt_t_min 0.507
_shelx_estimated_absorpt_t_max 0.669

loop_
_space_group_symop_operation_xyz
'x, y, z'
'-x, y+1/2, -z'

loop_
_atom_site_label
_atom_site_type_symbol
_atom_site_fract_x
_atom_site_fract_y
_atom_site_fract_z
_atom_site_U_iso_or_equiv
_atom_site_adp_type
_atom_site_occupancy
_atom_site_site_symmetry_order
_atom_site_calc_flag
_atom_site_refinement_flags_posn
_atom_site_refinement_flags_adp
Br1 Br 0.98969(5) 0.05206(11) -0.00175(4) 0.02476(14) Uani 1 1 d . .
C1 C 0.9192(5) 0.1723(6) 0.1084(4) 0.0183(9) Uani 1 1 d . .
C2 C 0.7832(5) 0.2450(6) 0.0877(4) 0.0182(9) Uani 1 1 d . .
H2 H 0.7257 0.2369 0.0186 0.022 Uiso 1 1 calc R U
C3 C 0.7332(5) 0.3301(5) 0.1704(3) 0.0167(9) Uani 1 1 d . .
H3 H 0.6406 0.3814 0.1570 0.020 Uiso 1 1 calc R U
C4 C 0.8157(5) 0.3422(5) 0.2728(3) 0.0151(9) Uani 1 1 d . .
C5 C 0.9514(5) 0.2654(5) 0.2914(4) 0.0181(10) Uani 1 1 d . .
H5 H 1.0082 0.2714 0.3608 0.022 Uiso 1 1 calc R U
C6 C 1.0046(5) 0.1803(6) 0.2098(4) 0.0194(9) Uani 1 1 d . .
H6 H 1.0970 0.1287 0.2229 0.023 Uiso 1 1 calc R U
C7 C 0.7563(5) 0.4344(6) 0.3611(4) 0.0157(9) Uani 1 1 d . .
H7 H 0.6900 0.3614 0.3949 0.019 Uiso 1 1 calc R U
C8 C 0.8696(5) 0.5068(5) 0.4509(4) 0.0186(10) Uani 1 1 d . .
H8 H 0.9185 0.4209 0.4995 0.022 Uiso 1 1 calc R U
C9 C 0.9777(5) 0.6049(5) 0.4014(3) 0.0168(9) Uani 1 1 d . .
C10 C 1.1261(5) 0.5952(5) 0.4400(4) 0.0207(10) Uani 1 1 d . .
H10 H 1.1594 0.5315 0.5018 0.025 Uiso 1 1 calc R U
C11 C 1.2257(5) 0.6792(7) 0.3879(4) 0.0263(11) Uani 1 1 d . .
H11 H 1.3269 0.6745 0.4150 0.032 Uiso 1 1 calc R U
C12 C 1.1772(5) 0.7689(6) 0.2969(4) 0.0265(11) Uani 1 1 d . .
H12 H 1.2452 0.8238 0.2603 0.032 Uiso 1 1 calc R U
C13 C 1.0285(5) 0.7792(6) 0.2586(4) 0.0214(10) Uani 1 1 d . .
H13 H 0.9960 0.8427 0.1965 0.026 Uiso 1 1 calc R U
C14 C 0.9270(5) 0.6978(5) 0.3099(4) 0.0154(9) Uani 1 1 d . .
C15 C 0.7650(5) 0.7021(6) 0.2622(4) 0.0140(9) Uani 1 1 d . .
H15 H 0.7563 0.6571 0.1876 0.017 Uiso 1 1 calc R U
C16 C 0.6746(4) 0.5916(5) 0.3268(3) 0.0161(10) Uani 1 1 d . .
H16 H 0.5751 0.5700 0.2864 0.019 Uiso 1 1 calc R U
C17 C 0.6679(5) 0.6679(6) 0.4352(4) 0.0188(9) Uani 1 1 d . .
C18 C 0.7034(5) 0.8759(6) 0.2525(4) 0.0176(9) Uani 1 1 d . .
H18A H 0.6993 0.9184 0.3257 0.021 Uiso 1 1 calc R U
H18B H 0.7711 0.9454 0.2190 0.021 Uiso 1 1 calc R U
C19 C 0.5526(5) 0.8879(6) 0.1866(4) 0.0169(9) Uani 1 1 d . .
C20 C 0.4748(4) 1.0450(7) 0.1884(3) 0.0162(8) Uani 1 1 d . .
C21 C 0.4087(5) 1.1118(6) 0.0902(4) 0.0203(9) Uani 1 1 d . .
H21 H 0.4113 1.0542 0.0251 0.024 Uiso 1 1 calc R U
C22 C 0.3403(5) 1.2600(6) 0.0874(4) 0.0221(10) Uani 1 1 d . .
H22 H 0.2987 1.3053 0.0202 0.027 Uiso 1 1 calc R U
C23 C 0.3319(5) 1.3431(6) 0.1822(4) 0.0231(11) Uani 1 1 d . .
H23 H 0.2843 1.4450 0.1801 0.028 Uiso 1 1 calc R U
C24 C 0.3935(5) 1.2768(6) 0.2805(4) 0.0225(11) Uani 1 1 d . .
H24 H 0.3861 1.3325 0.3457 0.027 Uiso 1 1 calc R U
C25 C 0.4656(5) 1.1296(6) 0.2833(4) 0.0186(9) Uani 1 1 d . .
H25 H 0.5092 1.0860 0.3504 0.022 Uiso 1 1 calc R U
O1 O 0.7803(3) 0.6135(4) 0.5077(2) 0.0205(7) Uani 1 1 d . .
O2 O 0.5818(4) 0.7661(5) 0.4597(3) 0.0282(8) Uani 1 1 d . .
O3 O 0.5002(4) 0.7756(4) 0.1304(3) 0.0248(8) Uani 1 1 d . .

loop_
_atom_site_aniso_label
_atom_site_aniso_U_11
_atom_site_aniso_U_22
_atom_site_aniso_U_33
_atom_site_aniso_U_23
_atom_site_aniso_U_13
_atom_site_aniso_U_12
Br1 0.0293(2) 0.0224(2) 0.0233(2) -0.00463(19) 0.00639(16) -0.0015(3)
C1 0.022(2) 0.014(2) 0.020(2) -0.0011(17) 0.0052(18) -0.0073(18)
C2 0.023(2) 0.017(2) 0.013(2) 0.0024(16) -0.0008(17) -0.0037(18)
C3 0.015(2) 0.017(3) 0.017(2) 0.0011(16) -0.0011(16) -0.0020(17)
C4 0.019(2) 0.010(2) 0.015(2) 0.0012(15) -0.0009(17) -0.0046(17)
C5 0.020(2) 0.015(3) 0.018(2) 0.0016(16) -0.0034(17) -0.0017(17)
C6 0.021(2) 0.009(2) 0.028(2) 0.0009(18) 0.0028(18) -0.0043(17)
C7 0.017(2) 0.016(2) 0.014(2) 0.0024(16) 0.0027(17) -0.0022(17)
C8 0.022(2) 0.016(2) 0.018(2) 0.0022(16) 0.0006(17) 0.0008(16)
C9 0.018(2) 0.013(2) 0.018(2) -0.0062(16) -0.0002(17) -0.0029(16)
C10 0.018(2) 0.016(3) 0.026(2) -0.0051(17) -0.0034(18) 0.0019(17)
C11 0.014(2) 0.026(3) 0.038(3) -0.013(2) 0.001(2) 0.001(2)
C12 0.021(2) 0.018(3) 0.043(3) -0.005(2) 0.012(2) -0.0058(19)
C13 0.021(2) 0.018(3) 0.025(2) -0.0013(19) 0.0044(18) -0.0034(19)
C14 0.016(2) 0.010(2) 0.020(2) -0.0042(17) 0.0045(17) -0.0003(17)
C15 0.016(2) 0.011(2) 0.015(2) 0.0021(16) -0.0008(16) -0.0007(17)
C16 0.0147(19) 0.021(3) 0.0125(19) -0.0003(16) 0.0008(15) -0.0011(16)
C17 0.016(2) 0.024(3) 0.016(2) -0.0018(18) 0.0020(17) -0.0039(19)
C18 0.016(2) 0.012(2) 0.024(3) 0.0036(18) -0.0012(18) -0.0005(17)
C19 0.018(2) 0.018(2) 0.014(2) 0.0024(17) 0.0014(17) -0.0014(18)
C20 0.0139(17) 0.014(2) 0.0199(19) 0.001(2) 0.0012(14) -0.004(2)
C21 0.018(2) 0.024(2) 0.017(2) -0.0005(17) -0.0018(17) -0.0023(18)
C22 0.021(2) 0.024(3) 0.019(2) 0.0043(18) -0.0020(18) 0.0015(19)
C23 0.015(2) 0.022(3) 0.033(3) 0.0016(19) 0.0044(19) 0.0003(18)
C24 0.020(2) 0.025(3) 0.023(2) -0.0062(19) 0.0062(18) -0.0034(19)
C25 0.017(2) 0.020(2) 0.018(2) 0.0027(18) 0.0014(17) -0.0033(18)
O1 0.0213(16) 0.0274(18) 0.0124(15) -0.0019(12) 0.0009(12) 0.0011(13)
O2 0.0247(18) 0.034(2) 0.0258(18) -0.0060(15) 0.0053(14) 0.0047(15)
O3 0.0267(18) 0.022(2) 0.0227(16) -0.0041(14) -0.0068(13) 0.0001(14)

loop_
_atom_type_symbol
_atom_type_description
_atom_type_scat_dispersion_real
_atom_type_scat_dispersion_imag
_atom_type_scat_source
C C 0.0033 0.0016 'International Tables Vol C Tables 4.2.6.8 and 6.1.1.4'
H H 0.0000 0.0000 'International Tables Vol C Tables 4.2.6.8 and 6.1.1.4'
O O 0.0106 0.0060 'International Tables Vol C Tables 4.2.6.8 and 6.1.1.4'
Br Br -0.2901 2.4595 'International Tables Vol C Tables 4.2.6.8 and 6.1.1.4'

loop_
_geom_angle_atom_site_label_1
_geom_angle_atom_site_label_2
_geom_angle_atom_site_label_3
_geom_angle
C2 C1 C6 121.8(4)
C2 C1 Br1 119.6(3)
C6 C1 Br1 118.6(4)
C1 C2 C3 118.4(4)
C1 C2 H2 120.8
C3 C2 H2 120.8
C2 C3 C4 121.6(4)
C2 C3 H3 119.2
C4 C3 H3 119.2
C5 C4 C3 118.5(4)
C5 C4 C7 121.5(4)
C3 C4 C7 119.9(4)
C6 C5 C4 121.1(4)
C6 C5 H5 119.5
C4 C5 H5 119.5
C5 C6 C1 118.6(4)
C5 C6 H6 120.7
C1 C6 H6 120.7
C4 C7 C16 116.0(4)
C4 C7 C8 116.5(4)
C16 C7 C8 97.5(3)
C4 C7 H7 108.7
C16 C7 H7 108.7
C8 C7 H7 108.7
O1 C8 C9 109.8(3)
O1 C8 C7 102.4(3)
C9 C8 C7 109.5(4)
O1 C8 H8 111.6
C9 C8 H8 111.6
C7 C8 H8 111.6
C10 C9 C14 120.7(4)
C10 C9 C8 120.9(4)
C14 C9 C8 118.2(4)
C9 C10 C11 119.9(5)
C9 C10 H10 120.0
C11 C10 H10 120.0
C12 C11 C10 119.9(4)
C12 C11 H11 120.1
C10 C11 H11 120.1
C11 C12 C13 120.2(4)
C11 C12 H12 119.9
C13 C12 H12 119.9
C14 C13 C12 120.9(4)
C14 C13 H13 119.6
C12 C13 H13 119.6
C13 C14 C9 118.5(4)
C13 C14 C15 120.0(4)
C9 C14 C15 121.4(4)
C14 C15 C18 112.5(4)
C14 C15 C16 111.0(4)
C18 C15 C16 111.5(4)
C14 C15 H15 107.2
C18 C15 H15 107.2
C16 C15 H15 107.2
C17 C16 C7 100.7(4)
C17 C16 C15 108.9(4)
C7 C16 C15 111.3(3)
C17 C16 H16 111.8
C7 C16 H16 111.8
C15 C16 H16 111.8
O2 C17 O1 121.5(4)
O2 C17 C16 128.8(4)
O1 C17 C16 109.6(4)
C19 C18 C15 113.8(4)
C19 C18 H18A 108.8
C15 C18 H18A 108.8
C19 C18 H18B 108.8
C15 C18 H18B 108.8
H18A C18 H18B 107.7
O3 C19 C20 121.3(4)
O3 C19 C18 121.3(4)
C20 C19 C18 117.3(4)
C25 C20 C21 118.5(5)
C25 C20 C19 122.8(4)
C21 C20 C19 118.6(4)
C22 C21 C20 120.8(5)
C22 C21 H21 119.6
C20 C21 H21 119.6
C21 C22 C23 120.2(5)
C21 C22 H22 119.9
C23 C22 H22 119.9
C22 C23 C24 119.8(5)
C22 C23 H23 120.1
C24 C23 H23 120.1
C25 C24 C23 120.0(4)
C25 C24 H24 120.0
C23 C24 H24 120.0
C24 C25 C20 120.6(4)
C24 C25 H25 119.7
C20 C25 H25 119.7
C17 O1 C8 107.9(3)

loop_
_geom_bond_atom_site_label_1
_geom_bond_atom_site_label_2
_geom_bond_distance
Br1 C1 1.896(5)
C1 C2 1.387(7)
C1 C6 1.398(7)
C2 C3 1.390(6)
C2 H2 0.9500
C3 C4 1.399(6)
C3 H3 0.9500
C4 C5 1.398(6)
C4 C7 1.516(6)
C5 C6 1.392(7)
C5 H5 0.9500
C6 H6 0.9500
C7 C16 1.534(6)
C7 C8 1.542(6)
C7 H7 1.0000
C8 O1 1.467(5)
C8 C9 1.495(6)
C8 H8 1.0000
C9 C10 1.392(6)
C9 C14 1.404(6)
C10 C11 1.395(7)
C10 H10 0.9500
C11 C12 1.380(8)
C11 H11 0.9500
C12 C13 1.395(6)
C12 H12 0.9500
C13 C14 1.392(6)
C13 H13 0.9500
C14 C15 1.533(6)
C15 C18 1.545(6)
C15 C16 1.549(6)
C15 H15 1.0000
C16 C17 1.510(6)
C16 H16 1.0000
C17 O2 1.211(6)
C17 O1 1.355(6)
C18 C19 1.519(6)
C18 H18A 0.9900
C18 H18B 0.9900
C19 O3 1.222(6)
C19 C20 1.488(7)
C20 C25 1.394(6)
C20 C21 1.405(6)
C21 C22 1.378(7)
C21 H21 0.9500
C22 C23 1.387(7)
C22 H22 0.9500
C23 C24 1.393(7)
C23 H23 0.9500
C24 C25 1.388(7)
C24 H24 0.9500
C25 H25 0.9500
